data_1517873
loop_
_publ_author_name
'Fleischmann, Martin'
'Jones, James S.'
'Gabba\"i, Fran\,cois P.'
'Scheer, Manfred'

_publ_section_title
;
 A comparative study of the coordination behavior of cyclo-P5and
 cyclo-As5ligand complexes towards the trinuclear Lewis acid complex
 (perfluoro-ortho-phenylene)mercury
;
_journal_issue 1
_journal_name_full 'Chem. Sci.'
_journal_page_first 132
_journal_paper_doi 10.1039/C4SC02353F
_journal_volume 6
_journal_year 2015
_chemical_compound_source 'see text'
_chemical_formula_moiety 'C9 H13 Fe P5'
_chemical_formula_sum 'C9 H13 Fe P5'
_chemical_formula_weight 331.89
_chemical_name_systematic ?
_space_group_IT_number 62
_symmetry_cell_setting orthorhombic
_symmetry_Int_Tables_number 62
_symmetry_space_group_name_Hall '-P 2ac 2n'
_symmetry_space_group_name_H-M 'P n m a'
_atom_sites_solution_hydrogens geom
_atom_sites_solution_primary direct
_atom_sites_solution_secondary difmap
_cell_angle_alpha 90
_cell_angle_beta 90
_cell_angle_gamma 90
_cell_formula_units_Z 12
_cell_length_a 11.4347(1)
_cell_length_b 23.4865(2)
_cell_length_c 15.1315(1)
_cell_measurement_reflns_used 25537
_cell_measurement_temperature 123(1)
_cell_measurement_theta_max 73.4437
_cell_measurement_theta_min 3.4717
_cell_volume 4063.73(6)
_computing_cell_refinement
;
CrysAlisPro, Agilent Technologies,
Version 1.171.35.21 (release 20-01-2012 CrysAlis171 .NET)
(compiled Jan 23 2012,18:06:46)
;
_computing_data_collection
;
CrysAlisPro, Agilent Technologies,
Version 1.171.35.21 (release 20-01-2012 CrysAlis171 .NET)
(compiled Jan 23 2012,18:06:46)
;
_computing_data_reduction
;
CrysAlisPro, Agilent Technologies,
Version 1.171.35.21 (release 20-01-2012 CrysAlis171 .NET)
(compiled Jan 23 2012,18:06:46)
;
_computing_molecular_graphics 'PLATON (Spek, 1990)'
_computing_publication_material 'PLATON (Spek, 2003)'
_computing_structure_refinement 'SHELXL-97 (Sheldrick, 1997)'
_computing_structure_solution 'SIR-97 (Altomare, 1999)'
_diffrn_ambient_temperature 123(1)
_diffrn_detector_area_resol_mean 10.3546
_diffrn_measured_fraction_theta_full 0.992
_diffrn_measured_fraction_theta_max 0.993
_diffrn_measurement_device_type 'SuperNova,Single source at offset,Atlas'
_diffrn_measurement_method '\w scans'
_diffrn_radiation_monochromator mirror
_diffrn_radiation_probe x-ray
_diffrn_radiation_source 'SuperNova (Cu) X-ray Source'
_diffrn_radiation_type CuK\a
_diffrn_radiation_wavelength 1.54178
_diffrn_reflns_av_R_equivalents 0.0383
_diffrn_reflns_av_sigmaI/netI 0.0159
_diffrn_reflns_limit_h_max 14
_diffrn_reflns_limit_h_min -13
_diffrn_reflns_limit_k_max 28
_diffrn_reflns_limit_k_min -28
_diffrn_reflns_limit_l_max 16
_diffrn_reflns_limit_l_min -18
_diffrn_reflns_number 41579
_diffrn_reflns_reduction_process
;
;
_diffrn_reflns_theta_full 73.60
_diffrn_reflns_theta_max 73.60
_diffrn_reflns_theta_min 3.47
_exptl_absorpt_coefficient_mu 14.256
_exptl_absorpt_correction_T_max 0.391
_exptl_absorpt_correction_T_min 0.081
_exptl_absorpt_correction_type analytical
_exptl_absorpt_process_details
;
CrysAlisPro, Agilent Technologies,
Version 1.171.35.21 (release 20-01-2012 CrysAlis171 .NET)
(compiled Jan 23 2012,18:06:46)
Analytical numeric absorption correction using a multifaceted crystal
            model based on expressions derived by R.C. Clark & J.S. Reid.
(Clark, R. C. & Reid, J. S. (1995). Acta Cryst. A51, 887-897)
;
_exptl_crystal_colour dark-green
_exptl_crystal_density_diffrn 1.628
_exptl_crystal_density_method 'Not Measured'
_exptl_crystal_description block
_exptl_crystal_F_000 2016
_exptl_crystal_size_max 0.2838
_exptl_crystal_size_mid 0.1918
_exptl_crystal_size_min 0.0897
_refine_diff_density_max 0.301
_refine_diff_density_min -0.356
_refine_diff_density_rms 0.059
_refine_ls_extinction_method none
_refine_ls_goodness_of_fit_ref 1.063
_refine_ls_hydrogen_treatment constr
_refine_ls_matrix_type full
_refine_ls_number_parameters 211
_refine_ls_number_reflns 4180
_refine_ls_number_restraints 0
_refine_ls_restrained_S_all 1.063
_refine_ls_R_factor_all 0.0225
_refine_ls_R_factor_gt 0.0213
_refine_ls_shift/su_max 0.002
_refine_ls_shift/su_mean 0.000
_refine_ls_structure_factor_coef Fsqd
_refine_ls_weighting_details 'calc w=1/[\s^2^(Fo^2^)+(0.0286P)^2^+2.1015P] where P=(Fo^2^+2Fc^2^)/3'
_refine_ls_weighting_scheme calc
_refine_ls_wR_factor_gt 0.0541
_refine_ls_wR_factor_ref 0.0549
_reflns_number_gt 4068
_reflns_number_total 4180
_reflns_threshold_expression >2\s(i)
_cod_data_source_file c4sc02353f2.cif
_cod_data_source_block 1
_cod_depositor_comments
;
The following automatic conversions were performed:

'_symmetry_cell_setting' value 'Orthorhombic' changed to
'orthorhombic' according to
/usr/data/users/saulius/crontab/automatic-downloads/rss-feeds/RSC/lib/dictionaries/cif_core.dic
dictionary named 'cif_core.dic' version 2.4.2 from 2011-04-26.

Automatic conversion script
Id: cif_fix_values 2827 2014-09-09 07:05:25Z andrius 

 Adding full bibliography for 1517871--1517880.cif.
;
_cod_database_code 1517873

loop_
_symmetry_equiv_pos_site_id
_symmetry_equiv_pos_as_xyz
1 x,y,z
2 1/2-x,-y,1/2+z
3 1/2+x,1/2-y,1/2-z
4 -x,1/2+y,-z
5 -x,-y,-z
6 1/2+x,y,1/2-z
7 1/2-x,1/2+y,1/2+z
8 x,1/2-y,z

loop_
_atom_site_aniso_label
_atom_site_aniso_U_11
_atom_site_aniso_U_22
_atom_site_aniso_U_33
_atom_site_aniso_U_23
_atom_site_aniso_U_13
_atom_site_aniso_U_12
Fe1 0.0124(1) 0.0164(1) 0.0096(1) 0.0011(1) 0.0003(1) 0.0001(1)
P1 0.0210(2) 0.0271(2) 0.0125(2) 0.0037(2) -0.0001(1) -0.0003(1)
P2 0.0294(2) 0.0232(2) 0.0172(2) -0.0049(2) 0.0050(2) -0.0018(2)
P3 0.0236(2) 0.0304(2) 0.0250(2) 0.0062(2) 0.0054(2) 0.0108(2)
P4 0.0147(2) 0.0425(2) 0.0185(2) -0.0001(2) -0.0015(2) -0.0027(2)
P5 0.0213(2) 0.0216(2) 0.0194(2) -0.0007(2) 0.0061(2) -0.0051(1)
C1 0.0129(6) 0.0200(7) 0.0109(7) 0.0010(6) 0.0031(5) -0.0004(5)
C2 0.0166(7) 0.0278(8) 0.0089(7) 0.0027(6) 0.0020(6) 0.0016(6)
C3 0.0223(7) 0.0223(7) 0.0174(8) 0.0078(6) 0.0071(6) 0.0036(6)
C4 0.0172(7) 0.0189(7) 0.0225(8) 0.0000(6) 0.0051(6) -0.0036(5)
C5 0.0119(6) 0.0202(7) 0.0158(7) 0.0003(6) 0.0007(6) -0.0013(5)
C6 0.0170(7) 0.0200(7) 0.0142(7) -0.0028(6) 0.0004(6) 0.0005(5)
C7 0.0242(8) 0.0270(8) 0.0226(8) -0.0099(7) -0.0003(7) -0.0037(6)
C8 0.0320(8) 0.0174(7) 0.0220(8) 0.0007(6) -0.0024(7) 0.0026(6)
C9 0.0198(7) 0.0286(8) 0.0241(9) -0.0042(7) 0.0057(6) 0.0030(6)
Fe2 0.0132(2) 0.0205(2) 0.0102(2) 0.0000 -0.0008(1) 0.0000
P6 0.0280(2) 0.0374(2) 0.0175(2) 0.0099(2) 0.0001(2) -0.0037(2)
P7 0.0287(2) 0.0182(2) 0.0319(2) 0.0041(2) -0.0006(2) 0.0039(2)
P8 0.0154(3) 0.0248(3) 0.0229(3) 0.0000 0.0018(2) 0.0000
C10 0.0216(10) 0.0251(11) 0.0109(10) 0.0000 -0.0034(8) 0.0000
C11 0.0312(9) 0.0418(10) 0.0148(8) -0.0023(7) -0.0075(7) 0.0179(7)
C12 0.0209(8) 0.0919(16) 0.0179(9) -0.0060(10) -0.0055(7) 0.0211(9)
C13 0.0348(12) 0.0208(10) 0.0132(11) 0.0000 0.0015(10) 0.0000
C14 0.0518(12) 0.0411(11) 0.0223(9) -0.0050(8) 0.0065(9) 0.0156(9)
C15 0.0540(17) 0.0329(13) 0.0136(12) 0.0000 -0.0079(11) 0.0000

loop_
_atom_site_label
_atom_site_type_symbol
_atom_site_thermal_displace_type
_atom_site_fract_x
_atom_site_fract_y
_atom_site_fract_z
_atom_site_occupancy
_atom_site_U_iso_or_equiv
_atom_site_calc_flag
_atom_site_refinement_flags
Fe1 Fe Uani 0.29996(2) 0.51854(1) 0.35998(1) 1.000 0.0128(1) . .
P1 P Uani 0.30448(3) 0.55028(2) 0.21172(3) 1.000 0.0202(1) . .
P2 P Uani 0.34218(4) 0.46320(2) 0.23301(3) 1.000 0.0233(1) . .
P3 P Uani 0.46248(4) 0.45715(2) 0.33900(3) 1.000 0.0263(1) . .
P4 P Uani 0.49975(3) 0.54089(2) 0.38302(3) 1.000 0.0252(1) . .
P5 P Uani 0.40308(3) 0.59813(2) 0.30400(3) 1.000 0.0208(1) . .
C1 C Uani 0.17834(12) 0.56407(6) 0.43880(10) 1.000 0.0146(4) . .
C2 C Uani 0.24820(13) 0.52680(7) 0.49159(10) 1.000 0.0178(4) . .
C3 C Uani 0.23100(14) 0.46992(7) 0.46187(11) 1.000 0.0207(4) . .
C4 C Uani 0.15147(13) 0.47149(7) 0.39000(11) 1.000 0.0195(4) . .
C5 C Uani 0.11989(13) 0.52919(6) 0.37548(10) 1.000 0.0160(4) . .
C6 C Uani 0.15363(12) 0.62642(6) 0.45652(10) 1.000 0.0171(4) . .
C7 C Uani 0.25583(14) 0.65488(7) 0.50457(11) 1.000 0.0246(5) . .
C8 C Uani 0.12516(16) 0.65912(7) 0.37165(11) 1.000 0.0238(4) . .
C9 C Uani 0.04501(14) 0.62728(7) 0.51660(11) 1.000 0.0242(5) . .
Fe2 Fe Uani 0.64765(3) 0.75000 0.63159(2) 1.000 0.0146(1) . .
P6 P Uani 0.65195(4) 0.70500(2) 0.77131(3) 1.000 0.0276(1) . .
P7 P Uani 0.77703(4) 0.67731(2) 0.67761(3) 1.000 0.0263(1) . .
P8 P Uani 0.85544(5) 0.75000 0.62141(4) 1.000 0.0210(2) . .
C10 C Uani 0.60526(19) 0.75000 0.49500(14) 1.000 0.0192(6) . .
C11 C Uani 0.55750(16) 0.79874(8) 0.53823(11) 1.000 0.0293(5) . .
C12 C Uani 0.48103(16) 0.78014(11) 0.60641(12) 1.000 0.0436(7) . .
C13 C Uani 0.6740(2) 0.75000 0.40965(15) 1.000 0.0229(6) . .
C14 C Uani 0.74957(19) 0.69661(9) 0.40109(13) 1.000 0.0384(6) . .
C15 C Uani 0.5825(3) 0.75000 0.33479(16) 1.000 0.0335(8) . .
H2 H Uiso 0.29690 0.53790 0.53770 1.000 0.0210 calc R
H3 H Uiso 0.26570 0.43750 0.48540 1.000 0.0250 calc R
H4 H Uiso 0.12470 0.44030 0.35810 1.000 0.0230 calc R
H5 H Uiso 0.06930 0.54220 0.33180 1.000 0.0190 calc R
H7A H Uiso 0.23780 0.69420 0.51480 1.000 0.0370 calc R
H7B H Uiso 0.32510 0.65210 0.46890 1.000 0.0370 calc R
H7C H Uiso 0.26880 0.63610 0.56010 1.000 0.0370 calc R
H8A H Uiso 0.11010 0.69830 0.38570 1.000 0.0360 calc R
H8B H Uiso 0.05720 0.64280 0.34430 1.000 0.0360 calc R
H8C H Uiso 0.19030 0.65680 0.33180 1.000 0.0360 calc R
H9A H Uiso 0.02490 0.66600 0.53030 1.000 0.0360 calc R
H9B H Uiso 0.06170 0.60710 0.57030 1.000 0.0360 calc R
H9C H Uiso -0.01920 0.60930 0.48670 1.000 0.0360 calc R
H11 H Uiso 0.57370 0.83650 0.52410 1.000 0.0350 calc R
H12 H Uiso 0.43850 0.80340 0.64430 1.000 0.0520 calc R
H14A H Uiso 0.79190 0.69790 0.34640 1.000 0.0580 calc R
H14B H Uiso 0.70040 0.66350 0.40210 1.000 0.0580 calc R
H14C H Uiso 0.80380 0.69500 0.44950 1.000 0.0580 calc R
H15A H Uiso 0.62160 0.75000 0.27870 1.000 0.0500 calc .
H15B H Uiso 0.53440 0.78340 0.33960 0.500 0.0500 calc .
H15C H Uiso 0.53440 0.71660 0.33960 0.500 0.0500 calc .

loop_
_atom_type_symbol
_atom_type_description
_atom_type_scat_dispersion_real
_atom_type_scat_dispersion_imag
_atom_type_scat_source
P P 0.2955 0.4335 'International Tables Vol C Tables 4.2.6.8 and 6.1.1.4'
Fe Fe -1.1336 3.1974 'International Tables Vol C Tables 4.2.6.8 and 6.1.1.4'
H H 0.0000 0.0000 'International Tables Vol C Tables 4.2.6.8 and 6.1.1.4'
C C 0.0181 0.0091 'International Tables Vol C Tables 4.2.6.8 and 6.1.1.4'

loop_
_geom_angle_atom_site_label_1
_geom_angle_atom_site_label_2
_geom_angle_atom_site_label_3
_geom_angle
_geom_angle_site_symmetry_1
_geom_angle_site_symmetry_3
_geom_angle_publ_flag
P1 Fe1 P2 53.07(2) . . yes
P1 Fe1 P3 92.72(2) . . yes
P1 Fe1 P4 92.79(2) . . yes
P1 Fe1 P5 53.17(2) . . yes
P1 Fe1 C1 112.88(4) . . yes
P1 Fe1 C2 151.93(5) . . yes
P1 Fe1 C3 152.50(5) . . yes
P1 Fe1 C4 113.16(5) . . yes
P1 Fe1 C5 95.19(4) . . yes
P2 Fe1 P3 53.04(2) . . yes
P2 Fe1 P4 92.55(2) . . yes
P2 Fe1 P5 92.38(2) . . yes
P2 Fe1 C1 150.00(4) . . yes
P2 Fe1 C2 151.97(5) . . yes
P2 Fe1 C3 112.22(5) . . yes
P2 Fe1 C4 92.99(5) . . yes
P2 Fe1 C5 110.97(4) . . yes
P3 Fe1 P4 53.09(2) . . yes
P3 Fe1 P5 92.40(2) . . yes
P3 Fe1 C1 153.48(4) . . yes
P3 Fe1 C2 113.97(5) . . yes
P3 Fe1 C3 93.59(5) . . yes
P3 Fe1 C4 110.26(5) . . yes
P3 Fe1 C5 149.34(4) . . yes
P4 Fe1 P5 52.95(2) . . yes
P4 Fe1 C1 115.95(4) . . yes
P4 Fe1 C2 96.46(4) . . yes
P4 Fe1 C3 112.28(5) . . yes
P4 Fe1 C4 150.94(5) . . yes
P4 Fe1 C5 155.21(4) . . yes
P5 Fe1 C1 97.45(4) . . yes
P5 Fe1 C2 114.17(5) . . yes
P5 Fe1 C3 152.89(5) . . yes
P5 Fe1 C4 154.97(5) . . yes
P5 Fe1 C5 115.91(4) . . yes
C1 Fe1 C2 39.70(6) . . yes
C1 Fe1 C3 67.07(6) . . yes
C1 Fe1 C4 66.99(6) . . yes
C1 Fe1 C5 39.62(6) . . yes
C2 Fe1 C3 40.00(6) . . yes
C2 Fe1 C4 66.96(6) . . yes
C2 Fe1 C5 66.54(6) . . yes
C3 Fe1 C4 39.96(6) . . yes
C3 Fe1 C5 66.89(6) . . yes
C4 Fe1 C5 39.87(6) . . yes
C10 Fe2 C12 67.06(8) . . yes
P6 Fe2 C10 151.09(3) 8_565 . yes
P7 Fe2 C10 115.45(4) 8_565 . yes
C10 Fe2 C11 39.59(6) . 8_565 yes
C10 Fe2 C12 67.06(8) . 8_565 yes
C11 Fe2 C12 39.97(7) . . yes
P6 Fe2 P7 53.18(2) . . yes
P6 Fe2 P8 92.13(2) . . yes
P6 Fe2 C10 151.09(3) . . yes
P6 Fe2 C11 149.26(5) . . yes
P6 Fe2 C12 109.69(6) . . yes
P6 Fe2 P6 53.11(2) . 8_565 yes
P6 Fe2 P7 92.66(2) . 8_565 yes
P6 Fe2 C11 111.71(5) . 8_565 yes
P6 Fe2 C12 91.77(6) . 8_565 yes
P7 Fe2 P8 52.74(1) . . yes
P7 Fe2 C10 115.45(4) . . yes
P7 Fe2 C11 154.59(5) . . yes
P7 Fe2 C12 151.42(7) . . yes
P6 Fe2 P7 92.66(2) 8_565 . yes
P7 Fe2 P7 92.47(2) . 8_565 yes
P7 Fe2 C11 96.44(5) . 8_565 yes
P7 Fe2 C12 112.56(7) . 8_565 yes
P8 Fe2 C10 99.49(6) . . yes
P8 Fe2 C11 116.64(5) . . yes
P8 Fe2 C12 155.16(6) . . yes
P6 Fe2 P8 92.13(2) 8_565 . yes
P7 Fe2 P8 52.74(1) 8_565 . yes
P8 Fe2 C11 116.64(5) . 8_565 yes
P8 Fe2 C12 155.16(6) . 8_565 yes
C10 Fe2 C11 39.59(6) . . yes
P6 Fe2 C11 149.26(5) 8_565 8_565 yes
P6 Fe2 C12 109.69(6) 8_565 8_565 yes
P7 Fe2 C11 154.59(5) 8_565 8_565 yes
P7 Fe2 C12 151.42(7) 8_565 8_565 yes
C11 Fe2 C12 39.97(7) 8_565 8_565 yes
C11 Fe2 C12 66.96(8) 8_565 . yes
P6 Fe2 C11 111.71(5) 8_565 . yes
P7 Fe2 C11 96.44(5) 8_565 . yes
C11 Fe2 C11 66.42(7) . 8_565 yes
C11 Fe2 C12 66.96(8) . 8_565 yes
P6 Fe2 C12 91.77(6) 8_565 . yes
P7 Fe2 C12 112.56(7) 8_565 . yes
C12 Fe2 C12 40.04(10) . 8_565 yes
P6 Fe2 P7 53.18(2) 8_565 8_565 yes
Fe1 P1 P2 63.58(2) . . yes
Fe1 P1 P5 63.47(2) . . yes
P2 P1 P5 107.71(2) . . yes
P1 P2 P3 108.22(2) . . yes
Fe1 P2 P1 63.35(2) . . yes
Fe1 P2 P3 63.58(2) . . yes
Fe1 P3 P2 63.38(2) . . yes
Fe1 P3 P4 63.37(2) . . yes
P2 P3 P4 107.84(3) . . yes
Fe1 P4 P5 63.45(2) . . yes
P3 P4 P5 107.91(2) . . yes
Fe1 P4 P3 63.54(2) . . yes
Fe1 P5 P1 63.36(2) . . yes
Fe1 P5 P4 63.60(2) . . yes
P1 P5 P4 108.32(2) . . yes
P6 P6 P7 107.90(3) 8_565 . yes
Fe2 P6 P7 63.40(2) . . yes
Fe2 P6 P6 63.45(2) . 8_565 yes
Fe2 P7 P8 64.05(2) . . yes
P6 P7 P8 108.00(3) . . yes
Fe2 P7 P6 63.42(2) . . yes
Fe2 P8 P7 63.22(2) . . yes
P7 P8 P7 108.20(3) . 8_565 yes
Fe2 P8 P7 63.22(2) . 8_565 yes
C5 C1 C6 125.90(13) . . no
Fe1 C1 C2 68.84(8) . . yes
Fe1 C1 C5 68.91(8) . . yes
Fe1 C1 C6 135.14(10) . . yes
C2 C1 C5 106.59(13) . . no
C2 C1 C6 126.67(13) . . no
Fe1 C2 C3 69.53(9) . . yes
C1 C2 C3 108.73(13) . . no
Fe1 C2 C1 71.46(9) . . yes
C2 C3 C4 107.85(14) . . no
Fe1 C3 C2 70.46(9) . . yes
Fe1 C3 C4 70.09(9) . . yes
C3 C4 C5 107.86(14) . . no
Fe1 C4 C5 70.49(9) . . yes
Fe1 C4 C3 69.95(9) . . yes
Fe1 C5 C1 71.47(8) . . yes
Fe1 C5 C4 69.64(8) . . yes
C1 C5 C4 108.97(13) . . no
C1 C6 C7 111.34(12) . . no
C1 C6 C8 112.08(13) . . no
C1 C6 C9 105.52(12) . . no
C7 C6 C8 109.99(12) . . no
C8 C6 C9 108.49(12) . . no
C7 C6 C9 109.26(13) . . no
Fe1 C2 H2 125.00 . . no
C3 C2 H2 126.00 . . no
C1 C2 H2 126.00 . . no
C4 C3 H3 126.00 . . no
C2 C3 H3 126.00 . . no
Fe1 C3 H3 125.00 . . no
C5 C4 H4 126.00 . . no
Fe1 C4 H4 125.00 . . no
C3 C4 H4 126.00 . . no
C4 C5 H5 126.00 . . no
Fe1 C5 H5 125.00 . . no
C1 C5 H5 125.00 . . no
C6 C7 H7A 109.00 . . no
C6 C7 H7C 109.00 . . no
H7A C7 H7B 109.00 . . no
C6 C7 H7B 109.00 . . no
H7B C7 H7C 109.00 . . no
H7A C7 H7C 110.00 . . no
H8A C8 H8C 109.00 . . no
H8A C8 H8B 109.00 . . no
C6 C8 H8A 109.00 . . no
C6 C8 H8B 109.00 . . no
H8B C8 H8C 110.00 . . no
C6 C8 H8C 109.00 . . no
C6 C9 H9B 109.00 . . no
C6 C9 H9C 109.00 . . no
C6 C9 H9A 109.00 . . no
H9A C9 H9C 110.00 . . no
H9B C9 H9C 109.00 . . no
H9A C9 H9B 109.00 . . no
Fe2 C10 C11 68.97(11) . . yes
Fe2 C10 C13 135.48(16) . . yes
Fe2 C10 C11 68.97(11) . 8_565 yes
C11 C10 C13 126.19(10) . . no
C11 C10 C11 106.67(17) . 8_565 no
C11 C10 C13 126.19(10) 8_565 . no
Fe2 C11 C10 71.44(11) . . yes
Fe2 C11 C12 69.17(11) . . yes
C10 C11 C12 108.76(17) . . no
Fe2 C12 C11 70.86(11) . . yes
Fe2 C12 C12 69.98(11) . 8_565 yes
C11 C12 C12 107.90(17) . 8_565 no
C10 C13 C14 111.49(13) . . no
C10 C13 C15 105.95(19) . . no
C10 C13 C14 111.49(13) . 8_565 no
C14 C13 C15 108.75(14) . . no
C14 C13 C14 110.26(18) . 8_565 no
C14 C13 C15 108.75(14) 8_565 . no
Fe2 C11 H11 125.00 . . no
C10 C11 H11 126.00 . . no
C12 C11 H11 126.00 . . no
Fe2 C12 H12 125.00 . . no
C11 C12 H12 126.00 . . no
C12 C12 H12 126.00 8_565 . no
C13 C14 H14A 109.00 . . no
C13 C14 H14B 109.00 . . no
C13 C14 H14C 109.00 . . no
H14A C14 H14B 110.00 . . no
H14A C14 H14C 109.00 . . no
H14B C14 H14C 110.00 . . no
C13 C15 H15A 109.00 . . no
C13 C15 H15B 109.00 . . no
C13 C15 H15C 109.00 . . no
H15A C15 H15B 110.00 . . no
H15A C15 H15C 110.00 . . no
H15B C15 H15C 109.00 . . no

loop_
_geom_bond_atom_site_label_1
_geom_bond_atom_site_label_2
_geom_bond_distance
_geom_bond_site_symmetry_2
_geom_bond_publ_flag
Fe1 P1 2.3646(5) . yes
Fe1 P2 2.3693(5) . yes
Fe1 P3 2.3735(5) . yes
Fe1 P4 2.3698(4) . yes
Fe1 P5 2.3668(5) . yes
Fe1 C1 2.1213(14) . yes
Fe1 C2 2.0866(15) . yes
Fe1 C3 2.0743(17) . yes
Fe1 C4 2.0762(16) . yes
Fe1 C5 2.0874(15) . yes
Fe2 C11 2.0901(18) . yes
Fe2 C12 2.068(2) . yes
Fe2 P6 2.3641(5) 8_565 yes
Fe2 P7 2.3639(5) 8_565 yes
Fe2 C11 2.0901(18) 8_565 yes
Fe2 C12 2.068(2) 8_565 yes
Fe2 P7 2.3639(5) . yes
Fe2 P8 2.3810(7) . yes
Fe2 C10 2.123(2) . yes
Fe2 P6 2.3641(5) . yes
P1 P5 2.1175(6) . yes
P1 P2 2.1149(6) . yes
P2 P3 2.1177(6) . yes
P3 P4 2.1199(6) . yes
P4 P5 2.1116(6) . yes
P6 P6 2.1138(7) 8_565 yes
P6 P7 2.1163(6) . yes
P7 P8 2.1075(5) . yes
C1 C2 1.429(2) . no
C1 C6 1.515(2) . no
C1 C5 1.427(2) . no
C2 C3 1.423(2) . no
C3 C4 1.418(2) . no
C4 C5 1.420(2) . no
C6 C7 1.530(2) . no
C6 C9 1.539(2) . no
C6 C8 1.531(2) . no
C2 H2 0.9300 . no
C3 H3 0.9300 . no
C4 H4 0.9300 . no
C5 H5 0.9300 . no
C7 H7A 0.9600 . no
C7 H7C 0.9600 . no
C7 H7B 0.9600 . no
C8 H8A 0.9600 . no
C8 H8C 0.9600 . no
C8 H8B 0.9600 . no
C9 H9C 0.9600 . no
C9 H9B 0.9600 . no
C9 H9A 0.9600 . no
C10 C11 1.427(2) . no
C10 C13 1.512(3) . no
C10 C11 1.427(2) 8_565 no
C11 C12 1.421(3) . no
C12 C12 1.416(4) 8_565 no
C13 C14 1.528(3) . no
C13 C15 1.542(4) . no
C13 C14 1.528(3) 8_565 no
C11 H11 0.9300 . no
C12 H12 0.9300 . no
C14 H14A 0.9600 . no
C14 H14B 0.9600 . no
C14 H14C 0.9600 . no
C15 H15A 0.9600 . no
C15 H15B 0.9600 . no
C15 H15C 0.9600 . no

loop_
_geom_contact_atom_site_label_1
_geom_contact_atom_site_label_2
_geom_contact_distance
_geom_contact_site_symmetry_2
_geom_contact_publ_flag
Fe1 H8C 3.5100 . no
Fe2 H14C 3.5300 8_565 no
Fe2 H14C 3.5300 . no
P1 P4 3.4283(6) . no
P1 C5 3.2925(16) . no
P1 P3 3.4290(6) . no
P1 P4 3.7743(5) 6_455 no
P2 P4 3.4247(6) . no
P2 P5 3.4178(6) . no
P2 C4 3.2305(17) . no
P2 C5 3.6757(15) . no
P2 C3 3.6924(17) . no
P3 C3 3.2485(17) . no
P3 P1 3.4290(6) . no
P3 P5 3.4213(6) . no
P3 C4 3.6546(16) . no
P4 P2 3.4247(6) . no
P4 C2 3.3290(15) . no
P4 C3 3.6940(17) . no
P4 P1 3.7743(5) 6_555 no
P4 P1 3.4283(6) . no
P5 C8 3.6331(18) . no
P5 C1 3.3770(15) . no
P5 P3 3.4213(6) . no
P5 P2 3.4178(6) . no
P6 C11 3.6896(17) 8_565 no
P6 C12 3.628(2) . no
P6 C12 3.1887(19) 8_565 no
P6 P8 3.4170(7) . no
P6 P7 3.4199(6) 8_565 no
P7 C12 3.6899(19) 8_565 no
P7 C11 3.3265(18) 8_565 no
P7 P7 3.4143(6) 8_565 no
P7 P6 3.4199(6) 8_565 no
P8 C10 3.441(2) . no
P8 P6 3.4170(7) . no
P8 P6 3.4170(7) 8_565 no
P1 H5 3.1000 6_555 no
P2 H4 3.1700 . no
P2 H9B 3.1600 2_564 no
P3 H3 3.1900 . no
P5 H8B 3.0400 6_555 no
P5 H5 3.0900 6_555 no
P5 H8C 2.8300 . no
P5 H7B 2.9400 . no
P6 H12 3.1100 8_565 no
P7 H4 3.0300 5_666 no
P8 H9A 3.0900 8_665 no
P8 H14C 2.9600 8_565 no
P8 H9A 3.0900 1_655 no
P8 H14C 2.9600 . no
C1 C4 2.317(2) . no
C1 P5 3.3770(15) . no
C1 C3 2.318(2) . no
C2 P4 3.3290(15) . no
C2 C4 2.297(2) . no
C2 C5 2.290(2) . no
C2 C6 2.632(2) . no
C3 C5 2.294(2) . no
C3 P2 3.6924(17) . no
C3 C1 2.318(2) . no
C3 P4 3.6940(17) . no
C3 P3 3.2485(17) . no
C4 C1 2.317(2) . no
C4 C9 3.525(2) 5_566 no
C4 P2 3.2305(17) . no
C4 P3 3.6546(16) . no
C4 C2 2.297(2) . no
C5 C3 2.294(2) . no
C5 C2 2.290(2) . no
C5 C6 2.621(2) . no
C5 P2 3.6757(15) . no
C5 P1 3.2925(16) . no
C7 C12 3.367(3) 8_565 no
C8 P5 3.6331(18) . no
C9 C4 3.525(2) 5_566 no
C10 C12 2.315(3) . no
C10 P8 3.441(2) . no
C10 C12 2.315(3) 8_565 no
C11 P7 3.3265(18) 8_565 no
C11 C13 2.621(3) . no
C11 C11 2.290(3) 8_565 no
C11 P6 3.6896(17) 8_565 no
C11 C12 2.294(3) 8_565 no
C12 P6 3.628(2) . no
C12 P7 3.6899(19) 8_565 no
C12 C10 2.315(3) . no
C12 C11 2.294(3) 8_565 no
C12 C7 3.367(3) 8_565 no
C12 P6 3.1887(19) 8_565 no
C1 H5 2.1100 . no
C1 H2 2.1100 . no
C2 H7C 2.7800 . no
C2 H9B 3.0900 . no
C2 H7B 3.0900 . no
C2 H3 2.1100 . no
C3 H2 2.1100 . no
C3 H4 2.1000 . no
C4 H5 2.1000 . no
C4 H9C 3.0600 5_566 no
C4 H3 2.1000 . no
C5 H9C 2.9800 . no
C5 H8B 2.8000 . no
C5 H4 2.1000 . no
C7 H2 2.8300 . no
C8 H5 2.8800 . no
C10 H11 2.1100 8_565 no
C10 H11 2.1100 . no
C11 H12 2.1100 . no
C11 H7B 3.0800 8_565 no
C11 H15B 3.0400 . no
C11 H15B 3.0400 . no
C11 H14B 2.7700 8_565 no
C12 H11 2.1000 . no
C12 H12 2.1000 8_565 no
C14 H11 2.8500 8_565 no
H2 C7 2.8300 . no
H2 H7C 2.3500 . no
H4 P7 3.0300 5_666 no
H5 C8 2.8800 . no
H5 P5 3.0900 6_455 no
H5 H8B 2.3700 . no
H5 P1 3.1000 6_455 no
H7A H8A 2.4400 . no
H7A H9A 2.5300 . no
H7B P5 2.9400 . no
H7B C2 3.0900 . no
H7B H8C 2.5900 . no
H7B C11 3.0800 8_565 no
H7C H9B 2.4700 . no
H7C C2 2.7800 . no
H7C H2 2.3500 . no
H8A H7A 2.4400 . no
H8A H8A 2.4300 8_565 no
H8A H9A 2.5100 . no
H8B H5 2.3700 . no
H8B C5 2.8000 . no
H8B P5 3.0400 6_455 no
H8B H9C 2.4500 . no
H8C Fe1 3.5100 . no
H8C H7B 2.5900 . no
H8C P5 2.8300 . no
H9A H7A 2.5300 . no
H9A P8 3.0900 1_455 no
H9A P8 3.0900 8_465 no
H9A H8A 2.5100 . no
H9B C2 3.0900 . no
H9B P2 3.1600 2_565 no
H9B H7C 2.4700 . no
H9C C4 3.0600 5_566 no
H9C H8B 2.4500 . no
H9C C5 2.9800 . no
H11 C14 2.8500 8_565 no
H11 H14B 2.3500 8_565 no
H14A H15A 2.5200 . no
H14A H14A 2.4500 8_565 no
H14B H15C 2.4600 . no
H14B C11 2.7700 8_565 no
H14B H11 2.3500 8_565 no
H14B H15C 2.4600 . no
H14C Fe2 3.5300 . no
H14C P8 2.9600 . no
H14C H14C 2.5800 8_565 no
H15A H14A 2.5200 . no
H15A H14A 2.5200 8_565 no
H15B C11 3.0400 . no
H15B H14B 2.4600 8_565 no
H15C H14B 2.4600 . no
H15C C11 3.0400 8_565 no

loop_
_geom_hbond_atom_site_label_D
_geom_hbond_atom_site_label_H
_geom_hbond_atom_site_label_A
_geom_hbond_distance_DH
_geom_hbond_distance_HA
_geom_hbond_distance_DA
_geom_hbond_angle_DHA
_geom_hbond_publ_flag
C8 H8C P5 0.9600 2.8300 3.6331(18) 142.00 yes

loop_
_geom_torsion_atom_site_label_1
_geom_torsion_atom_site_label_2
_geom_torsion_atom_site_label_3
_geom_torsion_atom_site_label_4
_geom_torsion
_geom_torsion_site_symmetry_1
_geom_torsion_site_symmetry_3
_geom_torsion_site_symmetry_4
_geom_torsion_publ_flag
P3 Fe1 P1 P2 37.93(2) . . . no
P4 Fe1 P1 P2 91.09(2) . . . no
P5 Fe1 P1 P2 128.89(2) . . . no
C1 Fe1 P1 P2 -149.17(4) . . . no
C2 Fe1 P1 P2 -159.61(9) . . . no
C3 Fe1 P1 P2 -65.21(10) . . . no
C4 Fe1 P1 P2 -75.49(5) . . . no
C5 Fe1 P1 P2 -112.41(4) . . . no
P2 Fe1 P1 P5 -128.89(2) . . . no
P3 Fe1 P1 P5 -90.96(2) . . . no
P4 Fe1 P1 P5 -37.80(2) . . . no
C1 Fe1 P1 P5 81.94(4) . . . no
C2 Fe1 P1 P5 71.51(9) . . . no
C3 Fe1 P1 P5 165.91(10) . . . no
C4 Fe1 P1 P5 155.63(5) . . . no
C5 Fe1 P1 P5 118.70(4) . . . no
P5 Fe1 C2 C1 71.46(8) . . . no
C3 Fe1 C2 C1 -119.12(12) . . . no
C4 Fe1 C2 C1 -81.21(9) . . . no
C5 Fe1 C2 C1 -37.65(8) . . . no
P1 Fe1 C2 C3 134.26(10) . . . no
P2 Fe1 C2 C3 -9.38(15) . . . no
P3 Fe1 P2 P1 -129.79(2) . . . no
P4 Fe1 P2 P1 -91.58(2) . . . no
P5 Fe1 P2 P1 -38.58(2) . . . no
C1 Fe1 P2 P1 70.79(8) . . . no
C2 Fe1 P2 P1 159.58(9) . . . no
C3 Fe1 P2 P1 153.08(5) . . . no
C4 Fe1 P2 P1 116.96(5) . . . no
C5 Fe1 P2 P1 80.39(5) . . . no
P1 Fe1 P2 P3 129.79(2) . . . no
P4 Fe1 P2 P3 38.21(2) . . . no
P5 Fe1 P2 P3 91.21(2) . . . no
C1 Fe1 P2 P3 -159.42(8) . . . no
C2 Fe1 P2 P3 -70.63(9) . . . no
C3 Fe1 P2 P3 -77.13(5) . . . no
C4 Fe1 P2 P3 -113.25(5) . . . no
C5 Fe1 P2 P3 -149.82(5) . . . no
C5 Fe1 C3 C2 -80.51(9) . . . no
P1 Fe1 C3 C4 -14.80(16) . . . no
P2 Fe1 C3 C4 -66.42(10) . . . no
P1 Fe1 P3 P2 -37.95(2) . . . no
P4 Fe1 P3 P2 -129.39(2) . . . no
P5 Fe1 P3 P2 -91.18(2) . . . no
C1 Fe1 P3 P2 156.82(9) . . . no
C2 Fe1 P3 P2 150.98(5) . . . no
C3 Fe1 P3 P2 115.28(5) . . . no
C4 Fe1 P3 P2 77.98(5) . . . no
C5 Fe1 P3 P2 66.98(9) . . . no
P1 Fe1 P3 P4 91.45(2) . . . no
P2 Fe1 P3 P4 129.39(2) . . . no
P5 Fe1 P3 P4 38.22(2) . . . no
C1 Fe1 P3 P4 -73.78(9) . . . no
C2 Fe1 P3 P4 -79.63(5) . . . no
C3 Fe1 P3 P4 -115.33(5) . . . no
C4 Fe1 P3 P4 -152.63(5) . . . no
C5 Fe1 P3 P4 -163.62(9) . . . no
C5 Fe1 C4 C3 -118.40(13) . . . no
P1 Fe1 C4 C5 -68.98(9) . . . no
P2 Fe1 C4 C5 -119.77(8) . . . no
P1 Fe1 P4 P3 -91.31(2) . . . no
P2 Fe1 P4 P3 -38.18(2) . . . no
P5 Fe1 P4 P3 -129.24(2) . . . no
C1 Fe1 P4 P3 151.52(5) . . . no
C2 Fe1 P4 P3 115.23(5) . . . no
C3 Fe1 P4 P3 77.11(5) . . . no
C4 Fe1 P4 P3 62.61(10) . . . no
C5 Fe1 P4 P3 159.95(10) . . . no
P1 Fe1 P4 P5 37.93(2) . . . no
P2 Fe1 P4 P5 91.06(2) . . . no
P3 Fe1 P4 P5 129.24(2) . . . no
C1 Fe1 P4 P5 -79.24(5) . . . no
C2 Fe1 P4 P5 -115.52(5) . . . no
C3 Fe1 P4 P5 -153.64(5) . . . no
C4 Fe1 P4 P5 -168.14(10) . . . no
C5 Fe1 P4 P5 -70.81(10) . . . no
C4 Fe1 C5 C1 119.34(13) . . . no
P1 Fe1 C5 C4 120.49(9) . . . no
P2 Fe1 C5 C4 68.17(9) . . . no
P2 Fe1 P5 P1 38.52(2) . . . no
P3 Fe1 P5 P1 91.61(2) . . . no
P4 Fe1 P5 P1 129.91(2) . . . no
C1 Fe1 P5 P1 -113.08(4) . . . no
C2 Fe1 P5 P1 -150.72(5) . . . no
C3 Fe1 P5 P1 -165.72(10) . . . no
C4 Fe1 P5 P1 -63.74(12) . . . no
C5 Fe1 P5 P1 -76.21(5) . . . no
P1 Fe1 P5 P4 -129.91(2) . . . no
P2 Fe1 P5 P4 -91.39(2) . . . no
P3 Fe1 P5 P4 -38.30(2) . . . no
C1 Fe1 P5 P4 117.02(4) . . . no
C2 Fe1 P5 P4 79.37(5) . . . no
C3 Fe1 P5 P4 64.37(10) . . . no
C4 Fe1 P5 P4 166.36(11) . . . no
C5 Fe1 P5 P4 153.88(5) . . . no
P1 Fe1 C1 C2 -172.33(8) . . . no
P2 Fe1 C1 C2 132.65(9) . . . no
P3 Fe1 C1 C2 -8.38(14) . . . no
P4 Fe1 C1 C2 -67.02(9) . . . no
P5 Fe1 C1 C2 -119.27(8) . . . no
C3 Fe1 C1 C2 37.57(9) . . . no
C4 Fe1 C1 C2 81.14(10) . . . no
C5 Fe1 C1 C2 118.52(12) . . . no
P1 Fe1 C1 C5 69.15(8) . . . no
P2 Fe1 C1 C5 14.13(13) . . . no
P3 Fe1 C1 C5 -126.90(9) . . . no
P4 Fe1 C1 C5 174.47(7) . . . no
P5 Fe1 C1 C5 122.21(8) . . . no
C2 Fe1 C1 C5 -118.52(12) . . . no
C3 Fe1 C1 C5 -80.95(9) . . . no
C4 Fe1 C1 C5 -37.38(9) . . . no
P1 Fe1 C1 C6 -51.07(15) . . . no
P2 Fe1 C1 C6 -106.09(14) . . . no
P3 Fe1 C1 C6 112.89(14) . . . no
P4 Fe1 C1 C6 54.25(15) . . . no
P5 Fe1 C1 C6 1.99(15) . . . no
C2 Fe1 C1 C6 121.26(18) . . . no
C3 Fe1 C1 C6 158.84(16) . . . no
C4 Fe1 C1 C6 -157.60(16) . . . no
C5 Fe1 C1 C6 -120.22(18) . . . no
C2 Fe1 C4 C3 -37.95(9) . . . no
C1 Fe1 C2 C3 119.12(12) . . . no
C4 Fe1 C2 C3 37.90(9) . . . no
C5 Fe1 C2 C3 81.47(9) . . . no
P3 Fe1 C4 C5 -171.27(8) . . . no
P4 Fe1 C4 C5 139.55(9) . . . no
P5 Fe1 C4 C5 -17.65(17) . . . no
C1 Fe1 C4 C5 37.15(9) . . . no
C2 Fe1 C4 C5 80.45(10) . . . no
C3 Fe1 C4 C5 118.40(13) . . . no
P4 Fe1 C3 C2 72.60(9) . . . no
P5 Fe1 C3 C2 21.55(15) . . . no
C1 Fe1 C3 C2 -37.29(9) . . . no
P1 Fe1 C5 C1 -120.17(8) . . . no
P2 Fe1 C5 C1 -172.49(7) . . . no
P3 Fe1 C5 C1 135.55(8) . . . no
P4 Fe1 C5 C1 -11.93(15) . . . no
P5 Fe1 C5 C1 -68.86(9) . . . no
C2 Fe1 C5 C1 37.72(9) . . . no
P1 Fe1 C2 C1 15.15(15) . . . no
P2 Fe1 C2 C1 -128.50(9) . . . no
P3 Fe1 C2 C1 175.92(7) . . . no
P4 Fe1 C2 C1 123.59(8) . . . no
P3 Fe1 C5 C4 16.21(14) . . . no
P4 Fe1 C5 C4 -131.27(10) . . . no
P5 Fe1 C5 C4 171.80(8) . . . no
C1 Fe1 C5 C4 -119.34(13) . . . no
C2 Fe1 C5 C4 -81.62(10) . . . no
C3 Fe1 C5 C4 -37.90(9) . . . no
P3 Fe1 C2 C3 -64.97(9) . . . no
P4 Fe1 C2 C3 -117.30(8) . . . no
P5 Fe1 C2 C3 -169.43(8) . . . no
C1 Fe1 C4 C3 -81.24(10) . . . no
P3 Fe1 C3 C4 -117.73(9) . . . no
P4 Fe1 C3 C4 -169.08(8) . . . no
P5 Fe1 C3 C4 139.88(10) . . . no
C1 Fe1 C3 C4 81.03(10) . . . no
C2 Fe1 C3 C4 118.32(13) . . . no
P1 Fe1 C3 C2 -133.13(10) . . . no
P2 Fe1 C3 C2 175.26(7) . . . no
P3 Fe1 C3 C2 123.95(8) . . . no
C4 Fe1 C3 C2 -118.32(13) . . . no
P1 Fe1 C4 C3 172.63(8) . . . no
P2 Fe1 C4 C3 121.83(9) . . . no
C5 Fe1 C3 C4 37.81(9) . . . no
P4 Fe1 C4 C3 21.15(15) . . . no
P5 Fe1 C4 C3 -136.05(11) . . . no
P3 Fe1 C4 C3 70.33(9) . . . no
C3 Fe1 C5 C1 81.45(9) . . . no
P6 Fe2 P8 P7 38.58(2) . . . no
P6 Fe2 P8 P7 -91.73(2) . . 8_565 no
C12 Fe2 P6 P7 117.15(7) 8_565 . . no
C10 Fe2 P8 P7 -114.85(2) . . . no
C10 Fe2 C12 C11 -37.08(10) . . . no
C10 Fe2 C11 C12 119.39(17) . . . no
P6 Fe2 C11 C12 -64.97(13) 8_565 . . no
C11 Fe2 P6 P7 81.54(6) 8_565 . . no
P7 Fe2 P8 P7 -130.30(3) . . 8_565 no
C11 Fe2 P8 P7 77.06(6) . . 8_565 no
P7 Fe2 C11 C12 -117.80(12) 8_565 . . no
C12 Fe2 C11 C10 -119.39(17) . . . no
P6 Fe2 C11 C10 175.65(9) 8_565 . . no
P7 Fe2 C11 C10 122.82(10) 8_565 . . no
P6 Fe2 C12 C11 173.81(10) . . . no
P7 Fe2 C12 C11 -138.53(11) . . . no
P6 Fe2 C12 C11 122.63(11) 8_565 . . no
P7 Fe2 C12 C11 72.15(12) 8_565 . . no
P7 Fe2 P6 P6 129.37(3) . . 8_565 no
C12 Fe2 P8 P7 -169.43(14) . . . no
P6 Fe2 P8 P7 91.73(2) 8_565 . . no
P7 Fe2 P8 P7 130.30(3) 8_565 . . no
C11 Fe2 P8 P7 -77.06(6) 8_565 . . no
C12 Fe2 P8 P7 -60.27(15) 8_565 . . no
C10 Fe2 C12 C12 81.13(10) . . 8_565 no
C11 Fe2 C12 C12 118.21(16) . . 8_565 no
P7 Fe2 C10 C11 67.64(12) . . 8_565 no
C12 Fe2 P8 P7 60.27(15) . . 8_565 no
P6 Fe2 C10 C11 126.89(10) . . . no
P7 Fe2 C10 C11 -173.86(9) . . . no
P8 Fe2 C10 C11 -120.75(10) . . . no
C12 Fe2 C10 C11 37.43(12) . . . no
P6 Fe2 C10 C11 -8.39(18) 8_565 . . no
C11 Fe2 P8 P7 -152.64(6) . . . no
P7 Fe2 C10 C11 -67.64(12) 8_565 . . no
C11 Fe2 C10 C11 118.50(17) 8_565 . . no
C12 Fe2 C10 C11 81.07(13) 8_565 . . no
P8 Fe2 C10 C13 0.00 . . . no
C11 Fe2 C10 C13 120.75(10) . . . no
C12 Fe2 C10 C13 158.18(8) . . . no
P6 Fe2 C10 C11 8.39(18) . . 8_565 no
P8 Fe2 C12 C12 141.91(13) . . 8_565 no
C11 Fe2 C10 C11 -118.50(17) . . 8_565 no
P8 Fe2 P6 P7 -38.31(2) . . . no
C10 Fe2 P6 P7 75.80(12) . . . no
C11 Fe2 P6 P7 161.57(10) . . . no
C12 Fe2 P6 P7 153.78(7) . . . no
P6 Fe2 P6 P7 -129.37(3) 8_565 . . no
P7 Fe2 P6 P7 -91.10(2) 8_565 . . no
C12 Fe2 P7 P6 -60.38(12) . . . no
P6 Fe2 P7 P6 38.24(2) 8_565 . . no
P7 Fe2 P7 P6 91.47(2) 8_565 . . no
P8 Fe2 P6 P6 91.06(2) . . 8_565 no
C10 Fe2 P6 P6 -154.83(12) . . 8_565 no
C11 Fe2 P6 P6 -69.06(10) . . 8_565 no
C12 Fe2 P6 P6 -76.85(7) . . 8_565 no
C11 Fe2 P7 P8 73.24(13) . . . no
C12 Fe2 P7 P8 170.73(12) . . . no
P6 Fe2 C11 C10 -130.84(10) . . . no
P7 Fe2 C11 C10 13.01(19) . . . no
P8 Fe2 C11 C10 71.50(11) . . . no
P8 Fe2 P7 P6 128.89(3) . . . no
C10 Fe2 P7 P6 -148.74(6) . . . no
C11 Fe2 P7 P6 -157.88(12) . . . no
P8 Fe2 C12 C11 23.7(2) . . . no
P7 Fe2 C10 C13 -53.11(3) . . . no
C11 Fe2 C11 C10 -37.67(11) 8_565 . . no
C11 Fe2 P7 P6 -112.36(5) 8_565 . . no
C12 Fe2 P7 P6 -74.38(6) 8_565 . . no
P6 Fe2 P7 P8 -128.89(3) . . . no
C10 Fe2 P7 P8 82.38(6) . . . no
P7 Fe2 C12 C12 -20.32(18) . . 8_565 no
P6 Fe2 C10 C13 -112.37(11) . . . no
P6 Fe2 P7 P8 -90.65(2) 8_565 . . no
P7 Fe2 P7 P8 -37.41(2) 8_565 . . no
C11 Fe2 P7 P8 118.76(5) 8_565 . . no
C12 Fe2 P7 P8 156.73(6) 8_565 . . no
C12 Fe2 C10 C11 -81.07(13) . . 8_565 no
P6 Fe2 C12 C12 -67.98(11) . . 8_565 no
C12 Fe2 C11 C10 -81.36(12) 8_565 . . no
P8 Fe2 C11 C12 -169.11(11) . . . no
C12 Fe2 C12 C11 -118.21(16) 8_565 . . no
P7 Fe2 C11 C12 132.40(13) . . . no
C11 Fe2 C12 C11 -80.25(12) 8_565 . . no
C12 Fe2 C11 C12 38.03(13) 8_565 . . no
P6 Fe2 C11 C12 -11.46(18) . . . no
C11 Fe2 C11 C12 81.72(13) 8_565 . . no
P5 P1 P2 Fe1 46.98(2) . . . no
Fe1 P1 P2 P3 -46.43(2) . . . no
P2 P1 P5 P4 -0.67(3) . . . no
Fe1 P1 P5 P4 46.36(2) . . . no
P2 P1 P5 Fe1 -47.04(2) . . . no
P5 P1 P2 P3 0.55(3) . . . no
Fe1 P2 P3 P4 -46.53(2) . . . no
P1 P2 P3 P4 -0.22(3) . . . no
P1 P2 P3 Fe1 46.30(2) . . . no
P2 P3 P4 P5 -0.19(3) . . . no
Fe1 P3 P4 P5 -46.73(2) . . . no
P2 P3 P4 Fe1 46.53(2) . . . no
P3 P4 P5 P1 0.54(3) . . . no
P3 P4 P5 Fe1 46.77(2) . . . no
Fe1 P4 P5 P1 -46.24(2) . . . no
Fe2 P6 P7 P8 47.38(2) . . . no
P6 P6 P7 Fe2 -46.60(2) 8_565 . . no
P7 P6 P6 Fe2 46.58(2) . 8_565 . no
P7 P6 P6 P7 0.02(8) . 8_565 8_565 no
P6 P6 P7 P8 0.78(4) 8_565 . . no
P6 P7 P8 Fe2 -47.05(2) . . . no
P6 P7 P8 P7 -1.27(4) . . 8_565 no
Fe2 P7 P8 P7 45.78(2) . . 8_565 no
C6 C1 C2 Fe1 -131.26(14) . . . no
C6 C1 C5 C4 -169.01(14) . . . no
Fe1 C1 C6 C7 -65.61(18) . . . no
Fe1 C1 C2 C3 -59.80(11) . . . no
C5 C1 C2 C3 -0.99(17) . . . no
C5 C1 C2 Fe1 58.81(10) . . . no
Fe1 C1 C6 C8 58.06(18) . . . no
C5 C1 C6 C8 -37.5(2) . . . no
C5 C1 C6 C9 80.36(18) . . . no
C2 C1 C6 C7 30.7(2) . . . no
C2 C1 C5 C4 1.02(17) . . . no
C6 C1 C5 Fe1 131.20(14) . . . no
C5 C1 C6 C7 -161.22(14) . . . no
C2 C1 C6 C8 154.39(15) . . . no
C2 C1 C6 C9 -87.71(17) . . . no
C2 C1 C5 Fe1 -58.76(10) . . . no
C6 C1 C2 C3 168.94(14) . . . no
Fe1 C1 C5 C4 59.79(11) . . . no
Fe1 C1 C6 C9 175.96(12) . . . no
Fe1 C2 C3 C4 -60.41(11) . . . no
C1 C2 C3 C4 0.59(18) . . . no
C1 C2 C3 Fe1 61.00(11) . . . no
C2 C3 C4 C5 0.05(18) . . . no
Fe1 C3 C4 C5 -60.59(11) . . . no
C2 C3 C4 Fe1 60.64(11) . . . no
C3 C4 C5 C1 -0.68(18) . . . no
Fe1 C4 C5 C1 -60.92(11) . . . no
C3 C4 C5 Fe1 60.25(11) . . . no
Fe2 C10 C13 C14 61.86(14) . . . no
Fe2 C10 C13 C15 180.00 . . . no
Fe2 C10 C11 C12 -59.33(13) . . . no
C13 C10 C11 Fe2 -131.7(2) . . . no
C13 C10 C11 C12 168.98(19) . . . no
C11 C10 C11 Fe2 58.90(13) 8_565 . . no
C11 C10 C11 C12 -0.4(2) 8_565 . . no
C11 C10 C13 C15 -83.7(2) . . . no
C11 C10 C13 C14 34.5(3) . . 8_565 no
C11 C10 C13 C14 158.16(19) . . . no
C11 C10 C11 Fe2 -58.90(13) . 8_565 . no
C11 C10 C13 C14 -34.5(3) 8_565 . . no
C10 C11 C12 C12 0.3(2) . . 8_565 no
C10 C11 C12 Fe2 60.74(14) . . . no
Fe2 C11 C12 C12 -60.47(13) . . 8_565 no
C11 C12 C12 Fe2 61.03(13) . 8_565 . no
C11 C12 C12 C11 0.0(2) . 8_565 8_565 no
